data_7064126
loop_
_publ_author_name
'Panda, Pradeepta'
'Shanmugapriya, V.'

_publ_section_title
;
 Single-step nitration of N,N&#x2032;-Bispyrrolylmethane: Polynitro
 Derivatives as Insensitive Energetic Materials
;
_journal_name_full 'New Journal of Chemistry'
_journal_paper_doi 10.1039/D5NJ03844H
_journal_year 2025
_chemical_formula_moiety 'C9 H9 N3 O2'
_chemical_formula_sum 'C9 H9 N3 O2'
_chemical_formula_weight 191.19
_space_group_crystal_system monoclinic
_space_group_IT_number 14
_space_group_name_Hall '-P 2ybc'
_space_group_name_H-M_alt 'P 1 21/c 1'
_atom_sites_solution_hydrogens geom
_audit_creation_method SHELXL-2018/3
_audit_update_record
;
2025-07-30 deposited with the CCDC.	2025-11-14 downloaded from the CCDC.
;
_cell_angle_alpha 90
_cell_angle_beta 96.98(3)
_cell_angle_gamma 90
_cell_formula_units_Z 4
_cell_length_a 6.952(5)
_cell_length_b 17.512(10)
_cell_length_c 7.541(4)
_cell_measurement_reflns_used 424
_cell_measurement_temperature 296(2)
_cell_measurement_theta_max 24.69
_cell_measurement_theta_min 2.95
_cell_volume 911.3(10)
_computing_cell_refinement 'Bruker SAINT'
_computing_data_collection 'Bruker APEX2'
_computing_data_reduction 'Bruker SAINT'
_computing_molecular_graphics 'Bruker SHELXTL'
_computing_publication_material 'Bruker SHELXTL'
_computing_structure_refinement 'SHELXL-2018/3 (Sheldrick, 2018)'
_computing_structure_solution 'SHELXS-97 (Sheldrick 2008)'
_diffrn_ambient_temperature 296(2)
_diffrn_measured_fraction_theta_full 0.943
_diffrn_measured_fraction_theta_max 0.943
_diffrn_measurement_device_type 'Bruker APEX-II CCD'
_diffrn_measurement_method '\f and \w scans'
_diffrn_radiation_type MoK\a
_diffrn_radiation_wavelength 0.71073
_diffrn_reflns_av_R_equivalents 0.7985
_diffrn_reflns_av_unetI/netI 0.7248
_diffrn_reflns_Laue_measured_fraction_full 0.943
_diffrn_reflns_Laue_measured_fraction_max 0.943
_diffrn_reflns_limit_h_max 8
_diffrn_reflns_limit_h_min -7
_diffrn_reflns_limit_k_max 20
_diffrn_reflns_limit_k_min -20
_diffrn_reflns_limit_l_max 8
_diffrn_reflns_limit_l_min -7
_diffrn_reflns_number 6092
_diffrn_reflns_point_group_measured_fraction_full 0.943
_diffrn_reflns_point_group_measured_fraction_max 0.943
_diffrn_reflns_theta_full 25.153
_diffrn_reflns_theta_max 25.153
_diffrn_reflns_theta_min 2.952
_exptl_absorpt_coefficient_mu 0.102
_exptl_absorpt_correction_T_max 0.994
_exptl_absorpt_correction_T_min 0.991
_exptl_absorpt_correction_type multi-scan
_exptl_absorpt_process_details SADABS
_exptl_crystal_colour yellow
_exptl_crystal_density_diffrn 1.394
_exptl_crystal_description Neddle
_exptl_crystal_F_000 400
_exptl_crystal_size_max 0.090
_exptl_crystal_size_mid 0.070
_exptl_crystal_size_min 0.060
_refine_diff_density_max 0.231
_refine_diff_density_min -0.240
_refine_diff_density_rms 0.064
_refine_ls_extinction_coef 0.03(3)
_refine_ls_extinction_expression Fc^*^=kFc[1+0.001xFc^2^\l^3^/sin(2\q)]^-1/4^
_refine_ls_extinction_method 'SHELXL-2018/3 (Sheldrick 2018)'
_refine_ls_goodness_of_fit_ref 0.892
_refine_ls_hydrogen_treatment constr
_refine_ls_matrix_type full
_refine_ls_number_parameters 255
_refine_ls_number_reflns 1542
_refine_ls_number_restraints 491
_refine_ls_restrained_S_all 0.775
_refine_ls_R_factor_all 0.4566
_refine_ls_R_factor_gt 0.1849
_refine_ls_shift/su_max 0.002
_refine_ls_shift/su_mean 0.001
_refine_ls_structure_factor_coef Fsqd
_refine_ls_weighting_details 'w=1/[\s^2^(Fo^2^)+(0.0947P)^2^] where P=(Fo^2^+2Fc^2^)/3'
_refine_ls_weighting_scheme calc
_refine_ls_wR_factor_gt 0.3717
_refine_ls_wR_factor_ref 0.5216
_reflns_Friedel_coverage 0.000
_reflns_number_gt 251
_reflns_number_total 1542
_reflns_threshold_expression 'I > 2\s(I)'
_cod_data_source_file d5nj03844h3.cif
_cod_data_source_block VSP-C5
_cod_original_sg_symbol_H-M 'P 21/c'
_cod_database_code 7064126
_shelx_shelxl_version_number 2018/3
_shelx_space_group_comment
;
The symmetry employed for this shelxl refinement is uniquely defined
by the following loop, which should always be used as a source of
symmetry information in preference to the above space-group names.
They are only intended as comments.
;
_shelx_estimated_absorpt_t_min 0.991
_shelx_estimated_absorpt_t_max 0.994

loop_
_space_group_symop_operation_xyz
'x, y, z'
'-x, y+1/2, -z+1/2'
'-x, -y, -z'
'x, -y-1/2, z-1/2'

loop_
_atom_site_label
_atom_site_type_symbol
_atom_site_fract_x
_atom_site_fract_y
_atom_site_fract_z
_atom_site_U_iso_or_equiv
_atom_site_adp_type
_atom_site_occupancy
_atom_site_site_symmetry_order
_atom_site_calc_flag
_atom_site_refinement_flags_posn
_atom_site_refinement_flags_adp
_atom_site_refinement_flags_occupancy
_atom_site_disorder_assembly
_atom_site_disorder_group
O1 O 0.203(6) 0.3187(13) 0.371(3) 0.105(9) Uani 0.61(5) 1 d D U P A 1
O1A O 0.288(7) 0.336(2) 0.363(5) 0.078(11) Uani 0.39(5) 1 d D U P A 2
O2 O 0.259(5) 0.4077(19) 0.176(3) 0.097(9) Uani 0.61(5) 1 d D U P A 1
O2A O 0.201(8) 0.433(2) 0.184(4) 0.095(12) Uani 0.39(5) 1 d D U P A 2
N1 N 0.237(5) 0.4274(13) 0.639(3) 0.077(6) Uani 0.61(5) 1 d D U P A 1
N1A N 0.268(9) 0.4266(17) 0.656(4) 0.081(9) Uani 0.39(5) 1 d D U P A 2
N2 N 0.482(4) 0.3436(18) 0.781(4) 0.081(7) Uani 0.61(5) 1 d D U P A 1
N2A N 0.491(7) 0.335(3) 0.802(6) 0.085(10) Uani 0.39(5) 1 d D U P A 2
N3 N 0.220(5) 0.3843(15) 0.326(3) 0.086(7) Uani 0.61(5) 1 d D U P A 1
N3A N 0.273(7) 0.404(2) 0.330(4) 0.086(10) Uani 0.39(5) 1 d D U P A 2
C1 C 0.262(9) 0.4431(16) 0.463(3) 0.083(7) Uani 0.61(5) 1 d D U P A 1
C1A C 0.242(14) 0.4525(18) 0.481(5) 0.084(9) Uani 0.39(5) 1 d D U P A 2
C2 C 0.252(7) 0.5187(15) 0.437(4) 0.083(7) Uani 0.61(5) 1 d D U P A 1
H2 H 0.250309 0.543367 0.327543 0.099 Uiso 0.61(5) 1 calc R U P A 1
C2A C 0.231(10) 0.5287(19) 0.480(6) 0.081(10) Uani 0.39(5) 1 d D U P A 2
H2A H 0.227758 0.560135 0.379831 0.097 Uiso 0.39(5) 1 calc R U P A 2
C3 C 0.246(6) 0.5548(14) 0.604(4) 0.074(7) Uani 0.61(5) 1 d D U P A 1
H3 H 0.251186 0.606906 0.627578 0.088 Uiso 0.61(5) 1 calc R U P A 1
C3A C 0.224(10) 0.5527(19) 0.658(7) 0.083(10) Uani 0.39(5) 1 d D U P A 2
H3A H 0.191899 0.601092 0.696198 0.100 Uiso 0.39(5) 1 calc R U P A 2
C4 C 0.229(5) 0.4965(15) 0.725(4) 0.081(7) Uani 0.61(5) 1 d D U P A 1
H4 H 0.214282 0.502962 0.844722 0.097 Uiso 0.61(5) 1 calc R U P A 1
C4A C 0.274(8) 0.490(2) 0.766(5) 0.086(10) Uani 0.39(5) 1 d D U P A 2
H4A H 0.305646 0.490000 0.889158 0.103 Uiso 0.39(5) 1 calc R U P A 2
C5 C 0.278(4) 0.3582(15) 0.748(4) 0.086(7) Uani 0.61(5) 1 d D U P A 1
H5A H 0.225560 0.364172 0.860299 0.103 Uiso 0.61(5) 1 calc R U P A 1
H5B H 0.213948 0.314851 0.685602 0.103 Uiso 0.61(5) 1 calc R U P A 1
C5A C 0.293(7) 0.350(2) 0.735(7) 0.086(10) Uani 0.39(5) 1 d D U P A 2
H5AA H 0.213952 0.345619 0.831590 0.104 Uiso 0.39(5) 1 calc R U P A 2
H5AB H 0.249104 0.312303 0.645171 0.104 Uiso 0.39(5) 1 calc R U P A 2
C6 C 0.602(5) 0.3634(19) 0.930(4) 0.080(8) Uani 0.61(5) 1 d D U P A 1
H6 H 0.566169 0.391668 1.024806 0.096 Uiso 0.61(5) 1 calc R U P A 1
C6A C 0.608(8) 0.379(3) 0.918(7) 0.084(10) Uani 0.39(5) 1 d D U P A 2
H6A H 0.567578 0.420489 0.981192 0.101 Uiso 0.39(5) 1 calc R U P A 2
C7 C 0.779(5) 0.336(2) 0.919(5) 0.083(8) Uani 0.61(5) 1 d D U P A 1
H7 H 0.889511 0.347689 0.996877 0.100 Uiso 0.61(5) 1 calc R U P A 1
C7A C 0.791(7) 0.354(3) 0.928(9) 0.083(11) Uani 0.39(5) 1 d D U P A 2
H7A H 0.891075 0.365100 1.017693 0.100 Uiso 0.39(5) 1 calc R U P A 2
C8 C 0.774(5) 0.288(2) 0.773(5) 0.080(8) Uani 0.61(5) 1 d D U P A 1
H8 H 0.873796 0.258007 0.738725 0.096 Uiso 0.61(5) 1 calc R U P A 1
C8A C 0.806(7) 0.308(3) 0.780(8) 0.085(11) Uani 0.39(5) 1 d D U P A 2
H8A H 0.917027 0.293137 0.731970 0.102 Uiso 0.39(5) 1 calc R U P A 2
C9 C 0.593(5) 0.295(2) 0.691(4) 0.082(7) Uani 0.61(5) 1 d D U P A 1
H9 H 0.547208 0.269673 0.585632 0.098 Uiso 0.61(5) 1 calc R U P A 1
C9A C 0.622(7) 0.289(3) 0.725(7) 0.086(10) Uani 0.39(5) 1 d D U P A 2
H9A H 0.585413 0.250475 0.643464 0.103 Uiso 0.39(5) 1 calc R U P A 2

loop_
_atom_site_aniso_label
_atom_site_aniso_U_11
_atom_site_aniso_U_22
_atom_site_aniso_U_33
_atom_site_aniso_U_23
_atom_site_aniso_U_13
_atom_site_aniso_U_12
O1 0.130(17) 0.082(15) 0.100(13) 0.015(11) 0.011(12) -0.014(12)
O1A 0.10(2) 0.057(17) 0.077(16) -0.021(14) 0.020(14) -0.001(15)
O2 0.138(18) 0.087(16) 0.064(12) -0.003(11) -0.003(11) 0.033(12)
O2A 0.14(2) 0.070(19) 0.081(19) -0.031(15) 0.031(15) 0.037(16)
N1 0.111(12) 0.065(11) 0.051(9) 0.016(8) -0.006(8) 0.001(9)
N1A 0.113(17) 0.040(13) 0.086(15) -0.011(11) -0.007(12) -0.008(12)
N2 0.113(13) 0.070(12) 0.056(11) 0.019(9) 0.002(9) -0.007(10)
N2A 0.115(18) 0.042(14) 0.093(17) -0.013(13) -0.010(14) -0.010(13)
N3 0.117(14) 0.085(13) 0.049(11) 0.014(10) -0.015(10) 0.010(11)
N3A 0.114(19) 0.055(15) 0.081(17) -0.017(14) -0.018(13) -0.005(14)
C1 0.115(13) 0.076(12) 0.053(10) 0.003(9) -0.006(9) 0.004(10)
C1A 0.112(18) 0.049(13) 0.085(16) -0.019(12) -0.009(12) 0.002(12)
C2 0.118(13) 0.072(12) 0.055(11) 0.000(9) -0.001(10) 0.001(10)
C2A 0.113(18) 0.045(14) 0.081(17) -0.016(13) -0.005(13) -0.005(13)
C3 0.102(14) 0.070(13) 0.048(12) -0.002(9) 0.005(11) 0.004(10)
C3A 0.109(19) 0.050(15) 0.085(18) -0.013(14) -0.013(14) -0.003(14)
C4 0.114(14) 0.075(12) 0.052(11) -0.006(9) 0.002(10) 0.003(11)
C4A 0.115(18) 0.047(14) 0.090(17) -0.016(12) -0.011(13) 0.002(13)
C5 0.120(13) 0.076(12) 0.059(10) 0.013(9) 0.002(9) -0.003(10)
C5A 0.117(18) 0.046(14) 0.092(16) -0.011(12) -0.005(13) -0.005(13)
C6 0.113(14) 0.073(14) 0.051(11) 0.011(11) -0.003(10) -0.012(12)
C6A 0.11(2) 0.044(15) 0.089(18) -0.015(14) -0.012(15) -0.014(14)
C7 0.116(15) 0.073(15) 0.058(12) 0.017(12) 0.003(11) -0.003(13)
C7A 0.12(2) 0.037(16) 0.091(19) -0.011(15) -0.004(16) -0.008(15)
C8 0.108(15) 0.070(15) 0.063(13) 0.012(12) 0.012(11) -0.008(12)
C8A 0.11(2) 0.038(16) 0.097(19) -0.014(15) -0.011(16) -0.010(15)
C9 0.118(14) 0.068(13) 0.057(12) 0.019(10) 0.001(10) -0.011(11)
C9A 0.116(19) 0.041(15) 0.096(18) -0.010(14) -0.013(15) -0.013(14)

loop_
_atom_type_symbol
_atom_type_description
_atom_type_scat_dispersion_real
_atom_type_scat_dispersion_imag
_atom_type_scat_source
C C 0.0033 0.0016 'International Tables Vol C Tables 4.2.6.8 and 6.1.1.4'
H H 0.0000 0.0000 'International Tables Vol C Tables 4.2.6.8 and 6.1.1.4'
N N 0.0061 0.0033 'International Tables Vol C Tables 4.2.6.8 and 6.1.1.4'
O O 0.0106 0.0060 'International Tables Vol C Tables 4.2.6.8 and 6.1.1.4'

loop_
_geom_angle_atom_site_label_1
_geom_angle_atom_site_label_2
_geom_angle_atom_site_label_3
_geom_angle
_geom_angle_site_symmetry_1
_geom_angle_site_symmetry_3
_geom_angle_publ_flag
C4 N1 C1 106.9(16) . . ?
C4 N1 C5 118.7(16) . . ?
C1 N1 C5 131.1(19) . . ?
C4A N1A C1A 107.5(18) . . ?
C4A N1A C5A 120(2) . . ?
C1A N1A C5A 133(2) . . ?
C6 N2 C9 103.7(17) . . ?
C6 N2 C5 127(2) . . ?
C9 N2 C5 128.5(19) . . ?
C6A N2A C9A 103(2) . . ?
C6A N2A C5A 127(3) . . ?
C9A N2A C5A 127(2) . . ?
O1 N3 O2 127(2) . . ?
O1 N3 C1 119.2(19) . . ?
O2 N3 C1 111(2) . . ?
O1A N3A O2A 126(3) . . ?
O1A N3A C1A 115(2) . . ?
O2A N3A C1A 112(3) . . ?
C2 C1 N1 109.1(18) . . ?
C2 C1 N3 126(2) . . ?
N1 C1 N3 120(3) . . ?
C2A C1A N1A 110(2) . . ?
C2A C1A N3A 126(3) . . ?
N1A C1A N3A 123(3) . . ?
C1 C2 C3 108.5(16) . . ?
C1 C2 H2 125.8 . . ?
C3 C2 H2 125.8 . . ?
C1A C2A C3A 107(2) . . ?
C1A C2A H2A 126.5 . . ?
C3A C2A H2A 126.5 . . ?
C4 C3 C2 105.7(17) . . ?
C4 C3 H3 127.1 . . ?
C2 C3 H3 127.1 . . ?
C4A C3A C2A 107(2) . . ?
C4A C3A H3A 126.7 . . ?
C2A C3A H3A 126.7 . . ?
N1 C4 C3 109.2(17) . . ?
N1 C4 H4 125.4 . . ?
C3 C4 H4 125.4 . . ?
N1A C4A C3A 107(2) . . ?
N1A C4A H4A 126.3 . . ?
C3A C4A H4A 126.3 . . ?
N2 C5 N1 111.5(17) . . ?
N2 C5 H5A 109.3 . . ?
N1 C5 H5A 109.3 . . ?
N2 C5 H5B 109.3 . . ?
N1 C5 H5B 109.3 . . ?
H5A C5 H5B 108.0 . . ?
N2A C5A N1A 112(2) . . ?
N2A C5A H5AA 109.2 . . ?
N1A C5A H5AA 109.2 . . ?
N2A C5A H5AB 109.2 . . ?
N1A C5A H5AB 109.2 . . ?
H5AA C5A H5AB 107.9 . . ?
C7 C6 N2 109.8(19) . . ?
C7 C6 H6 125.1 . . ?
N2 C6 H6 125.1 . . ?
N2A C6A C7A 110(2) . . ?
N2A C6A H6A 125.2 . . ?
C7A C6A H6A 125.2 . . ?
C6 C7 C8 109.4(19) . . ?
C6 C7 H7 125.3 . . ?
C8 C7 H7 125.3 . . ?
C6A C7A C8A 108(2) . . ?
C6A C7A H7A 126.0 . . ?
C8A C7A H7A 126.0 . . ?
C9 C8 C7 104(2) . . ?
C9 C8 H8 127.9 . . ?
C7 C8 H8 127.9 . . ?
C9A C8A C7A 103(2) . . ?
C9A C8A H8A 128.3 . . ?
C7A C8A H8A 128.3 . . ?
C8 C9 N2 112.3(18) . . ?
C8 C9 H9 123.9 . . ?
N2 C9 H9 123.9 . . ?
C8A C9A N2A 112(2) . . ?
C8A C9A H9A 123.9 . . ?
N2A C9A H9A 123.9 . . ?

loop_
_geom_bond_atom_site_label_1
_geom_bond_atom_site_label_2
_geom_bond_distance
_geom_bond_site_symmetry_2
_geom_bond_publ_flag
O1 N3 1.21(2) . ?
O1A N3A 1.22(2) . ?
O2 N3 1.26(2) . ?
O2A N3A 1.26(2) . ?
N1 C4 1.376(19) . ?
N1 C1 1.39(2) . ?
N1 C5 1.470(17) . ?
N1A C4A 1.38(2) . ?
N1A C1A 1.38(2) . ?
N1A C5A 1.47(2) . ?
N2 C6 1.36(2) . ?
N2 C9 1.39(2) . ?
N2 C5 1.432(18) . ?
N2A C6A 1.36(2) . ?
N2A C9A 1.39(2) . ?
N2A C5A 1.43(2) . ?
N3 C1 1.46(3) . ?
N3A C1A 1.46(3) . ?
C1 C2 1.34(2) . ?
C1A C2A 1.34(2) . ?
C2 C3 1.41(2) . ?
C2 H2 0.9300 . ?
C2A C3A 1.42(3) . ?
C2A H2A 0.9300 . ?
C3 C4 1.38(2) . ?
C3 H3 0.9300 . ?
C3A C4A 1.39(2) . ?
C3A H3A 0.9300 . ?
C4 H4 0.9300 . ?
C4A H4A 0.9300 . ?
C5 H5A 0.9700 . ?
C5 H5B 0.9700 . ?
C5A H5AA 0.9700 . ?
C5A H5AB 0.9700 . ?
C6 C7 1.335(19) . ?
C6 H6 0.9300 . ?
C6A C7A 1.34(2) . ?
C6A H6A 0.9300 . ?
C7 C8 1.38(2) . ?
C7 H7 0.9300 . ?
C7A C8A 1.39(2) . ?
C7A H7A 0.9300 . ?
C8 C9 1.34(2) . ?
C8 H8 0.9300 . ?
C8A C9A 1.34(3) . ?
C8A H8A 0.9300 . ?
C9 H9 0.9300 . ?
C9A H9A 0.9300 . ?

loop_
_geom_torsion_atom_site_label_1
_geom_torsion_atom_site_label_2
_geom_torsion_atom_site_label_3
_geom_torsion_atom_site_label_4
_geom_torsion
_geom_torsion_site_symmetry_1
_geom_torsion_site_symmetry_2
_geom_torsion_site_symmetry_3
_geom_torsion_site_symmetry_4
_geom_torsion_publ_flag
C4 N1 C1 C2 -5(5) . . . . ?
C5 N1 C1 C2 -164(3) . . . . ?
C4 N1 C1 N3 -162(4) . . . . ?
C5 N1 C1 N3 39(8) . . . . ?
O1 N3 C1 C2 -168(4) . . . . ?
O2 N3 C1 C2 30(7) . . . . ?
O1 N3 C1 N1 -15(7) . . . . ?
O2 N3 C1 N1 -177(4) . . . . ?
C4A N1A C1A C2A 0(9) . . . . ?
C5A N1A C1A C2A -178(6) . . . . ?
C4A N1A C1A N3A 165(7) . . . . ?
C5A N1A C1A N3A -12(13) . . . . ?
O1A N3A C1A C2A 177(7) . . . . ?
O2A N3A C1A C2A -31(11) . . . . ?
O1A N3A C1A N1A 13(11) . . . . ?
O2A N3A C1A N1A 165(7) . . . . ?
N1 C1 C2 C3 8(5) . . . . ?
N3 C1 C2 C3 162(5) . . . . ?
N1A C1A C2A C3A -8(9) . . . . ?
N3A C1A C2A C3A -173(8) . . . . ?
C1 C2 C3 C4 -7(5) . . . . ?
C1A C2A C3A C4A 13(8) . . . . ?
C1 N1 C4 C3 1(4) . . . . ?
C5 N1 C4 C3 163(3) . . . . ?
C2 C3 C4 N1 4(4) . . . . ?
C1A N1A C4A C3A 9(7) . . . . ?
C5A N1A C4A C3A -173(5) . . . . ?
C2A C3A C4A N1A -13(6) . . . . ?
C6 N2 C5 N1 97(4) . . . . ?
C9 N2 C5 N1 -97(4) . . . . ?
C4 N1 C5 N2 -90(3) . . . . ?
C1 N1 C5 N2 67(5) . . . . ?
C6A N2A C5A N1A 53(7) . . . . ?
C9A N2A C5A N1A -104(6) . . . . ?
C4A N1A C5A N2A -75(5) . . . . ?
C1A N1A C5A N2A 103(9) . . . . ?
C9 N2 C6 C7 7(4) . . . . ?
C5 N2 C6 C7 176(3) . . . . ?
C9A N2A C6A C7A -8(7) . . . . ?
C5A N2A C6A C7A -170(5) . . . . ?
N2 C6 C7 C8 -8(4) . . . . ?
N2A C6A C7A C8A 18(7) . . . . ?
C6 C7 C8 C9 6(4) . . . . ?
C6A C7A C8A C9A -19(7) . . . . ?
C7 C8 C9 N2 -2(4) . . . . ?
C6 N2 C9 C8 -3(4) . . . . ?
C5 N2 C9 C8 -172(4) . . . . ?
C7A C8A C9A N2A 14(7) . . . . ?
C6A N2A C9A C8A -4(7) . . . . ?
C5A N2A C9A C8A 157(6) . . . . ?
